data_7702044
loop_
_publ_author_name
'Kan, Chao'
'Ge, Jilei'
'Ma, Haiyan'

_publ_section_title
;
 Aluminum methyl, alkoxide and \a-alkoxy ester complexes supported by
 6,6'-dimethylbiphenyl-bridged salen ligands: synthesis, characterization
 and catalysis for rac-lactide polymerization.
;
_journal_issue 15
_journal_name_full 'Dalton transactions (Cambridge, England : 2003)'
_journal_page_first 6682
_journal_page_last 6695
_journal_paper_doi 10.1039/c5dt04633e
_journal_volume 45
_journal_year 2016
_chemical_formula_sum 'C77 H83 Al2 N2 O2'
_chemical_formula_weight 1122.41
_space_group_IT_number 2
_space_group_name_Hall '-P 1'
_space_group_name_H-M_alt 'P -1'
_symmetry_cell_setting triclinic
_symmetry_space_group_name_H-M 'P -1'
_atom_sites_solution_hydrogens geom
_atom_sites_solution_primary direct
_atom_sites_solution_secondary difmap
_audit_creation_method SHELXL-97
_audit_update_record
;
2014-07-17 deposited with the CCDC.
2016-03-01 downloaded from the CCDC.
;
_cell_angle_alpha 106.220(3)
_cell_angle_beta 107.539(3)
_cell_angle_gamma 102.510(3)
_cell_formula_units_Z 2
_cell_length_a 11.4917(18)
_cell_length_b 17.564(3)
_cell_length_c 18.529(3)
_cell_measurement_reflns_used 3009
_cell_measurement_temperature 140(2)
_cell_measurement_theta_max 24.87
_cell_measurement_theta_min 2.47
_cell_volume 3234.0(9)
_computing_cell_refinement 'Bruker SAINT'
_computing_data_collection 'Bruker APEX2'
_computing_data_reduction 'Bruker SAINT'
_computing_molecular_graphics 'Bruker SHELXTL'
_computing_publication_material 'Bruker SHELXTL'
_computing_structure_refinement 'SHELXL-97 (Sheldrick, 1997)'
_computing_structure_solution 'SHELXS-97 (Sheldrick, 1990)'
_diffrn_ambient_temperature 140(2)
_diffrn_measured_fraction_theta_full 0.995
_diffrn_measured_fraction_theta_max 0.995
_diffrn_measurement_device_type 'Bruker APEX-II CCD'
_diffrn_measurement_method '\f and \w scans'
_diffrn_radiation_monochromator graphite
_diffrn_radiation_source 'fine-focus sealed tube'
_diffrn_radiation_type MoK\a
_diffrn_radiation_wavelength 0.71073
_diffrn_reflns_av_R_equivalents 0.0540
_diffrn_reflns_av_sigmaI/netI 0.0970
_diffrn_reflns_limit_h_max 14
_diffrn_reflns_limit_h_min -13
_diffrn_reflns_limit_k_max 20
_diffrn_reflns_limit_k_min -21
_diffrn_reflns_limit_l_max 22
_diffrn_reflns_limit_l_min -22
_diffrn_reflns_number 23299
_diffrn_reflns_theta_full 26.00
_diffrn_reflns_theta_max 26.00
_diffrn_reflns_theta_min 1.24
_diffrn_standards_number 0
_exptl_absorpt_coefficient_mu 0.093
_exptl_absorpt_correction_T_max 0.9862
_exptl_absorpt_correction_T_min 0.9674
_exptl_absorpt_correction_type multi-scan
_exptl_absorpt_process_details sadabs
_exptl_crystal_colour yellow
_exptl_crystal_density_diffrn 1.153
_exptl_crystal_density_method 'not measured'
_exptl_crystal_description block
_exptl_crystal_F_000 1202
_exptl_crystal_size_max 0.36
_exptl_crystal_size_mid 0.26
_exptl_crystal_size_min 0.15
_refine_diff_density_max 1.273
_refine_diff_density_min -0.442
_refine_diff_density_rms 0.112
_refine_ls_extinction_method none
_refine_ls_goodness_of_fit_ref 1.026
_refine_ls_hydrogen_treatment mixed
_refine_ls_matrix_type full
_refine_ls_number_parameters 294
_refine_ls_number_reflns 12653
_refine_ls_number_restraints 1
_refine_ls_restrained_S_all 1.026
_refine_ls_R_factor_all 0.1331
_refine_ls_R_factor_gt 0.0781
_refine_ls_shift/su_max 0.045
_refine_ls_shift/su_mean 0.001
_refine_ls_structure_factor_coef Fsqd
_refine_ls_weighting_details 'calc w=1/[\s^2^(Fo^2^)+(0.1557P)^2^+0.0000P] where P=(Fo^2^+2Fc^2^)/3'
_refine_ls_weighting_scheme calc
_refine_ls_wR_factor_gt 0.2039
_refine_ls_wR_factor_ref 0.2653
_reflns_number_gt 7622
_reflns_number_total 12653
_reflns_threshold_expression >2sigma(I)
_cod_data_source_file c5dt04633e2.cif
_cod_data_source_block mo_dm13718_0m
_cod_depositor_comments
;
The following automatic conversions were performed:

data item '_symmetry_cell_setting' value 'Triclinic' was changed to
'triclinic' in accordance with the
/home/saulius/struct/COD-crude-data/automatic-downloads/DataCite-retrospective/RSC/depositions/lib/dictionaries/cif_core.dic
dictionary named 'cif_core.dic' version 2.4.2 last updated on
2011-04-26.

Automatic conversion script
Id: cif_fix_values 6909 2019-04-08 15:41:33Z antanas 
;
_cod_original_sg_symbol_H-M P-1
_cod_database_code 7702044

loop_
_symmetry_equiv_pos_as_xyz
'x, y, z'
'-x, -y, -z'

loop_
_atom_site_label
_atom_site_type_symbol
_atom_site_fract_x
_atom_site_fract_y
_atom_site_fract_z
_atom_site_U_iso_or_equiv
_atom_site_adp_type
_atom_site_occupancy
_atom_site_symmetry_multiplicity
_atom_site_calc_flag
_atom_site_refinement_flags
Al1 Al 0.79572(9) 0.33443(6) 0.23125(6) 0.019 Uani 1 1 d .
Al2 Al 1.17581(10) 0.15147(6) 0.39193(6) 0.023 Uani 1 1 d .
N1 N 0.7019(3) 0.29869(16) 0.29728(16) 0.0179(6) Uani 1 1 d .
N2 N 1.0324(3) 0.19317(17) 0.35292(17) 0.020 Uani 1 1 d .
O1 O 0.7638(2) 0.43000(14) 0.24805(15) 0.024 Uani 1 1 d .
O2 O 1.0862(2) 0.04709(14) 0.32259(14) 0.025 Uani 1 1 d .
C1 C 0.7020(4) 0.2495(3) 0.1221(2) 0.041 Uani 1 1 d .
H1A H 0.6421 0.2018 0.1240 0.061 Uiso 1 1 calc R
H1B H 0.7634 0.2305 0.1008 0.061 Uiso 1 1 calc R
H1C H 0.6534 0.2735 0.0864 0.061 Uiso 1 1 calc R
C2 C 0.9826(4) 0.3657(3) 0.2748(3) 0.034 Uani 1 1 d .
H2A H 1.0173 0.3966 0.2451 0.051 Uiso 1 1 calc R
H2B H 1.0074 0.3150 0.2685 0.051 Uiso 1 1 calc R
H2C H 1.0175 0.4014 0.3326 0.051 Uiso 1 1 calc R
C3 C 1.2092(4) 0.1614(3) 0.5044(2) 0.035 Uani 1 1 d .
H3A H 1.1653 0.1074 0.5053 0.052 Uiso 1 1 calc R
H3B H 1.1767 0.2044 0.5298 0.052 Uiso 1 1 calc R
H3C H 1.3024 0.1774 0.5347 0.052 Uiso 1 1 calc R
C4 C 1.3158(4) 0.2001(3) 0.3621(2) 0.034 Uani 1 1 d .
H4A H 1.3961 0.1944 0.3944 0.052 Uiso 1 1 calc R
H4B H 1.3271 0.2597 0.3730 0.052 Uiso 1 1 calc R
H4C H 1.2944 0.1706 0.3040 0.052 Uiso 1 1 calc R
C5 C 0.6806(3) 0.45715(19) 0.27384(19) 0.016 Uani 1 1 d .
C6 C 0.6596(3) 0.53252(19) 0.2671(2) 0.019 Uani 1 1 d .
C7 C 0.5730(3) 0.5593(2) 0.2961(2) 0.020 Uani 1 1 d .
H7 H 0.5602 0.6100 0.2924 0.024 Uiso 1 1 calc R
C8 C 0.5020(3) 0.5158(2) 0.3310(2) 0.019 Uani 1 1 d .
C9 C 0.5203(3) 0.44305(19) 0.3359(2) 0.018 Uani 1 1 d .
H9 H 0.4727 0.4123 0.3585 0.021 Uiso 1 1 calc R
C10 C 0.6097(3) 0.41253(19) 0.30775(19) 0.0162(7) Uani 1 1 d .
C11 C 0.6227(3) 0.3358(2) 0.31464(19) 0.0185(7) Uani 1 1 d .
H11 H 0.5660 0.3084 0.3346 0.022 Uiso 1 1 calc R
C12 C 0.6856(4) 0.2188(2) 0.3075(3) 0.033 Uani 1 1 d .
C13 C 0.5664(3) 0.1559(2) 0.2599(2) 0.027 Uani 1 1 d .
H13 H 0.5015 0.1653 0.2208 0.033 Uiso 1 1 calc R
C14 C 0.5436(4) 0.0806(2) 0.2698(3) 0.035 Uani 1 1 d .
H14 H 0.4636 0.0369 0.2367 0.042 Uiso 1 1 calc R
C15 C 0.6371(4) 0.0682(2) 0.3281(3) 0.038 Uani 1 1 d .
H15 H 0.6192 0.0166 0.3364 0.046 Uiso 1 1 calc R
C16 C 0.7576(4) 0.1301(2) 0.3752(2) 0.028 Uani 1 1 d .
C17 C 0.7824(3) 0.2060(2) 0.3644(2) 0.019 Uani 1 1 d .
C18 C 0.9108(3) 0.2748(2) 0.41478(19) 0.019 Uani 1 1 d .
C19 C 0.9182(3) 0.3474(2) 0.4756(2) 0.024 Uani 1 1 d .
C20 C 1.0372(4) 0.4116(2) 0.5207(2) 0.030 Uani 1 1 d .
H20 H 1.0414 0.4616 0.5598 0.036 Uiso 1 1 calc R
C21 C 1.1469(4) 0.4044(2) 0.5100(2) 0.030 Uani 1 1 d .
H21 H 1.2265 0.4489 0.5416 0.036 Uiso 1 1 calc R
C22 C 1.1426(4) 0.3321(3) 0.4531(3) 0.041 Uani 1 1 d .
H22 H 1.2191 0.3261 0.4461 0.049 Uiso 1 1 calc R
C23 C 1.0247(4) 0.2683(2) 0.4063(2) 0.033 Uani 1 1 d .
C24 C 0.9489(3) 0.1560(2) 0.2781(2) 0.019 Uani 1 1 d .
H24 H 0.8881 0.1820 0.2589 0.023 Uiso 1 1 calc R
C25 C 0.9427(3) 0.0783(2) 0.2225(2) 0.018 Uani 1 1 d .
C26 C 0.8596(3) 0.0557(2) 0.1411(2) 0.019 Uani 1 1 d .
H26 H 0.8131 0.0915 0.1270 0.022 Uiso 1 1 calc R
C27 C 0.8444(3) -0.01763(19) 0.0814(2) 0.017 Uani 1 1 d .
C28 C 0.9125(3) -0.0689(2) 0.1062(2) 0.017 Uani 1 1 d .
H28 H 0.9024 -0.1197 0.0656 0.021 Uiso 1 1 calc R
C29 C 0.9935(3) -0.05132(19) 0.1856(2) 0.018 Uani 1 1 d .
C30 C 1.0107(3) 0.0255(2) 0.2461(2) 0.018 Uani 1 1 d .
C31 C 1.0639(3) -0.1117(2) 0.2078(2) 0.021 Uani 1 1 d .
C32 C 1.0308(4) -0.1371(2) 0.2750(2) 0.032 Uani 1 1 d .
H32A H 0.9381 -0.1676 0.2541 0.048 Uiso 1 1 calc R
H32B H 1.0537 -0.0865 0.3227 0.048 Uiso 1 1 calc R
H32C H 1.0798 -0.1731 0.2906 0.048 Uiso 1 1 calc R
C33 C 1.2107(3) -0.0660(2) 0.2438(2) 0.030 Uani 1 1 d .
H33A H 1.2565 -0.1046 0.2563 0.044 Uiso 1 1 calc R
H33B H 1.2341 -0.0178 0.2937 0.044 Uiso 1 1 calc R
H33C H 1.2351 -0.0464 0.2041 0.044 Uiso 1 1 calc R
C34 C 1.0256(4) -0.1914(2) 0.1335(2) 0.025 Uani 1 1 d .
C35 C 0.9060(4) -0.2528(2) 0.1033(3) 0.039 Uani 1 1 d .
H35 H 0.8475 -0.2452 0.1293 0.047 Uiso 1 1 calc R
C36 C 0.8702(5) -0.3251(3) 0.0357(3) 0.051 Uani 1 1 d .
H36 H 0.7889 -0.3672 0.0171 0.061 Uiso 1 1 calc R
C37 C 0.9505(5) -0.3357(3) -0.0038(3) 0.058 Uani 1 1 d .
H37 H 0.9242 -0.3846 -0.0510 0.069 Uiso 1 1 calc R
C38 C 1.0700(5) -0.2763(3) 0.0238(3) 0.049 Uani 1 1 d .
H38 H 1.1270 -0.2843 -0.0035 0.059 Uiso 1 1 calc R
C39 C 1.1061(4) -0.2044(2) 0.0921(2) 0.034 Uani 1 1 d .
H39 H 1.1882 -0.1630 0.1109 0.041 Uiso 1 1 calc R
C40 C 0.7594(3) -0.0374(2) -0.0078(2) 0.022 Uani 1 1 d .
C41 C 0.8186(5) 0.0310(3) -0.0342(3) 0.044 Uani 1 1 d .
H41A H 0.9098 0.0369 -0.0226 0.066 Uiso 1 1 calc R
H41B H 0.8117 0.0843 -0.0043 0.066 Uiso 1 1 calc R
H41C H 0.7724 0.0157 -0.0928 0.066 Uiso 1 1 calc R
C42 C 0.6248(4) -0.0333(3) -0.0137(2) 0.041 Uani 1 1 d .
H42A H 0.5690 -0.0492 -0.0710 0.062 Uiso 1 1 calc R
H42B H 0.6323 0.0240 0.0173 0.062 Uiso 1 1 calc R
H42C H 0.5872 -0.0721 0.0086 0.062 Uiso 1 1 calc R
C43 C 0.7474(3) -0.1244(2) -0.0626(2) 0.022 Uani 1 1 d .
C44 C 0.6640(4) -0.1962(2) -0.0654(3) 0.042 Uani 1 1 d .
H44 H 0.6125 -0.1917 -0.0337 0.050 Uiso 1 1 calc R
C45 C 0.6558(5) -0.2753(3) -0.1149(3) 0.061 Uani 1 1 d .
H45 H 0.5979 -0.3245 -0.1174 0.073 Uiso 1 1 calc R
C46 C 0.7312(5) -0.2819(3) -0.1600(3) 0.056 Uani 1 1 d .
H46 H 0.7252 -0.3357 -0.1935 0.068 Uiso 1 1 calc R
C47 C 0.8132(5) -0.2128(3) -0.1567(3) 0.054 Uani 1 1 d .
H47 H 0.8670 -0.2180 -0.1867 0.065 Uiso 1 1 calc R
C48 C 0.8200(4) -0.1344(3) -0.1104(2) 0.038 Uani 1 1 d .
H48 H 0.8754 -0.0861 -0.1110 0.046 Uiso 1 1 calc R
C49 C 0.8036(4) 0.3560(3) 0.4963(3) 0.037 Uani 1 1 d .
H49A H 0.8283 0.3731 0.5554 0.056 Uiso 1 1 calc R
H49B H 0.7334 0.3021 0.4687 0.056 Uiso 1 1 calc R
H49C H 0.7745 0.3986 0.4784 0.056 Uiso 1 1 calc R
C50 C 0.8560(4) 0.1139(3) 0.4401(3) 0.042 Uani 1 1 d .
H50A H 0.9200 0.0980 0.4198 0.063 Uiso 1 1 calc R
H50B H 0.8118 0.0683 0.4531 0.063 Uiso 1 1 calc R
H50C H 0.8995 0.1650 0.4894 0.063 Uiso 1 1 calc R
C51 C 0.7344(4) 0.5795(2) 0.2281(2) 0.0280(8) Uani 1 1 d .
C52 C 0.6851(4) 0.6515(2) 0.2147(3) 0.0381(10) Uani 1 1 d .
H52A H 0.7353 0.6810 0.1904 0.057 Uiso 1 1 calc R
H52B H 0.6950 0.6910 0.2672 0.057 Uiso 1 1 calc R
H52C H 0.5937 0.6284 0.1781 0.057 Uiso 1 1 calc R
C53 C 0.8773(4) 0.6183(3) 0.2847(3) 0.037 Uani 1 1 d .
H53A H 0.9137 0.5736 0.2897 0.055 Uiso 1 1 calc R
H53B H 0.8859 0.6538 0.3386 0.055 Uiso 1 1 calc R
H53C H 0.9239 0.6525 0.2621 0.055 Uiso 1 1 calc R
C54 C 0.7129(4) 0.5188(2) 0.1442(2) 0.026 Uani 1 1 d .
C55 C 0.5896(4) 0.4698(3) 0.0902(2) 0.037 Uani 1 1 d .
H55 H 0.5191 0.4739 0.1059 0.045 Uiso 1 1 calc R
C56 C 0.5656(5) 0.4143(3) 0.0132(3) 0.051 Uani 1 1 d .
H56 H 0.4797 0.3808 -0.0232 0.061 Uiso 1 1 calc R
C57 C 0.6678(6) 0.4084(3) -0.0100(3) 0.054 Uani 1 1 d .
H57 H 0.6524 0.3707 -0.0625 0.065 Uiso 1 1 calc R
C58 C 0.7907(5) 0.4567(3) 0.0427(3) 0.052 Uani 1 1 d .
H58 H 0.8607 0.4529 0.0264 0.063 Uiso 1 1 calc R
C59 C 0.8148(4) 0.5114(3) 0.1198(3) 0.038 Uani 1 1 d .
H59 H 0.9012 0.5441 0.1562 0.046 Uiso 1 1 calc R
C60 C 0.4129(3) 0.5536(2) 0.36571(19) 0.017 Uani 1 1 d .
C61 C 0.4980(4) 0.6225(2) 0.4487(2) 0.029 Uani 1 1 d .
H61A H 0.5470 0.5985 0.4842 0.043 Uiso 1 1 calc R
H61B H 0.4436 0.6469 0.4733 0.043 Uiso 1 1 calc R
H61C H 0.5581 0.6663 0.4419 0.043 Uiso 1 1 calc R
C62 C 0.3181(3) 0.4873(2) 0.3792(2) 0.025 Uani 1 1 d .
H62A H 0.2700 0.4385 0.3282 0.037 Uiso 1 1 calc R
H62B H 0.2575 0.5115 0.3968 0.037 Uiso 1 1 calc R
H62C H 0.3666 0.4697 0.4212 0.037 Uiso 1 1 calc R
C63 C 0.3333(3) 0.5867(2) 0.3078(2) 0.025 Uani 1 1 d .
C64 C 0.3165(4) 0.6648(2) 0.3352(3) 0.036 Uani 1 1 d .
H64 H 0.3594 0.7001 0.3911 0.043 Uiso 1 1 calc R
C65 C 0.2380(4) 0.6909(3) 0.2814(3) 0.046 Uani 1 1 d .
H65 H 0.2289 0.7444 0.3013 0.055 Uiso 1 1 calc R
C66 C 0.1741(4) 0.6430(3) 0.2019(3) 0.045 Uani 1 1 d .
H66 H 0.1192 0.6619 0.1665 0.054 Uiso 1 1 calc R
C67 C 0.1892(4) 0.5660(3) 0.1723(3) 0.049 Uani 1 1 d .
H67 H 0.1468 0.5320 0.1160 0.059 Uiso 1 1 calc R
C68 C 0.2682(4) 0.5384(3) 0.2265(2) 0.036 Uani 1 1 d .
H68 H 0.2766 0.4847 0.2062 0.043 Uiso 1 1 calc R
C69 C 0.5393(5) 0.8161(3) 0.2694(3) 0.050 Uani 1 1 d D
H69 H 0.5132 0.7949 0.3059 0.060 Uiso 1 1 calc R
C70 C 0.6670(5) 0.8613(3) 0.2910(4) 0.057 Uani 1 1 d .
H70 H 0.7294 0.8714 0.3428 0.068 Uiso 1 1 calc R
C71 C 0.7031(5) 0.8908(3) 0.2396(4) 0.059 Uani 1 1 d .
H71 H 0.7912 0.9220 0.2553 0.071 Uiso 1 1 calc R
C72 C 0.6165(6) 0.8770(4) 0.1656(4) 0.075 Uani 1 1 d .
H72 H 0.6442 0.8974 0.1291 0.090 Uiso 1 1 calc R
C73 C 0.4890(6) 0.8337(4) 0.1428(4) 0.076 Uani 1 1 d .
H73 H 0.4275 0.8255 0.0914 0.092 Uiso 1 1 calc R
C74 C 0.4508(5) 0.8024(3) 0.1942(3) 0.055 Uani 1 1 d D
H74 H 0.3627 0.7710 0.1782 0.066 Uiso 1 1 calc R
C75 C 0.6075(7) 0.0695(5) 0.5333(5) 0.098 Uani 1 1 d .
H75 H 0.6819 0.1183 0.5612 0.118 Uiso 1 1 calc R
C76 C 0.4883(7) 0.0758(5) 0.5028(5) 0.098 Uani 1 1 d .
H76 H 0.4796 0.1275 0.4997 0.118 Uiso 1 1 calc R
C77 C 0.3816(7) 0.0081(4) 0.4767(4) 0.079 Uani 1 1 d .
H77 H 0.2989 0.0149 0.4654 0.095 Uiso 1 1 calc R

loop_
_atom_site_aniso_label
_atom_site_aniso_U_11
_atom_site_aniso_U_22
_atom_site_aniso_U_33
_atom_site_aniso_U_23
_atom_site_aniso_U_13
_atom_site_aniso_U_12
Al1 0.017 0.019 0.024 0.008 0.009 0.008
Al2 0.020 0.025 0.021 0.004 0.005 0.012
N1 0.0201(14) 0.0168(14) 0.0175(14) 0.0065(11) 0.0085(11) 0.0055(11)
N2 0.016 0.020 0.021 0.003 0.006 0.008
O1 0.027 0.021 0.036 0.015 0.021 0.014
O2 0.028 0.021 0.021 0.006 0.003 0.012
C1 0.048 0.038 0.025 0.002 0.012 0.008
C2 0.021 0.042 0.049 0.027 0.015 0.011
C3 0.036 0.045 0.022 0.011 0.004 0.021
C4 0.028 0.040 0.033 0.007 0.016 0.011
C5 0.017 0.015 0.020 0.007 0.009 0.007
C6 0.020 0.015 0.022 0.007 0.008 0.007
C7 0.020 0.018 0.020 0.006 0.007 0.007
C8 0.015 0.017 0.022 0.005 0.006 0.005
C9 0.015 0.017 0.020 0.005 0.005 0.006
C10 0.0142(15) 0.0163(15) 0.0168(16) 0.0065(13) 0.0043(13) 0.0047(13)
C11 0.0156(16) 0.0191(16) 0.0182(16) 0.0048(14) 0.0062(13) 0.0040(13)
C12 0.033 0.026 0.040 0.010 0.015 0.013
C13 0.022 0.019 0.034 0.005 0.009 0.003
C14 0.029 0.023 0.049 0.014 0.012 0.007
C15 0.028 0.027 0.065 0.023 0.020 0.012
C16 0.026 0.031 0.041 0.022 0.018 0.017
C17 0.019 0.018 0.025 0.008 0.010 0.012
C18 0.022 0.020 0.015 0.006 0.006 0.011
C19 0.030 0.029 0.019 0.009 0.010 0.018
C20 0.036 0.023 0.022 0.001 0.005 0.014
C21 0.031 0.023 0.025 0.002 0.003 0.009
C22 0.037 0.036 0.033 0.001 0.004 0.008
C23 0.038 0.031 0.024 0.005 0.009 0.016
C24 0.018 0.019 0.021 0.006 0.010 0.006
C25 0.013 0.019 0.020 0.004 0.006 0.006
C26 0.019 0.018 0.020 0.008 0.009 0.007
C27 0.012 0.017 0.021 0.004 0.006 0.004
C28 0.017 0.016 0.020 0.007 0.009 0.006
C29 0.018 0.017 0.022 0.009 0.009 0.009
C30 0.017 0.018 0.021 0.010 0.006 0.009
C31 0.021 0.020 0.026 0.012 0.008 0.012
C32 0.043 0.032 0.035 0.021 0.022 0.019
C33 0.020 0.030 0.039 0.014 0.009 0.012
C34 0.033 0.017 0.033 0.015 0.013 0.015
C35 0.045 0.020 0.043 0.010 0.007 0.008
C36 0.061 0.023 0.049 0.008 0.004 0.009
C37 0.081 0.036 0.044 0.002 0.009 0.034
C38 0.076 0.035 0.041 0.012 0.024 0.028
C39 0.055 0.027 0.036 0.016 0.024 0.025
C40 0.024 0.024 0.014 0.004 0.004 0.009
C41 0.067 0.031 0.030 0.013 0.018 0.009
C42 0.032 0.056 0.028 0.005 0.003 0.027
C43 0.023 0.022 0.017 0.004 0.002 0.009
C44 0.035 0.031 0.045 0.014 0.003 0.002
C45 0.057 0.032 0.055 0.007 -0.013 -0.001
C46 0.068 0.044 0.034 -0.001 -0.002 0.027
C47 0.075 0.043 0.043 0.006 0.022 0.031
C48 0.037 0.045 0.028 0.005 0.011 0.017
C49 0.038 0.045 0.034 0.007 0.021 0.024
C50 0.037 0.045 0.055 0.033 0.014 0.019
C51 0.030(2) 0.0217(18) 0.039(2) 0.0129(17) 0.0175(17) 0.0116(16)
C52 0.054(3) 0.026(2) 0.058(3) 0.026(2) 0.037(2) 0.0221(19)
C53 0.025 0.034 0.047 0.012 0.014 0.006
C54 0.035 0.026 0.031 0.019 0.020 0.016
C55 0.047 0.041 0.031 0.019 0.018 0.020
C56 0.070 0.052 0.035 0.020 0.018 0.026
C57 0.088 0.056 0.039 0.023 0.036 0.038
C58 0.078 0.052 0.054 0.026 0.045 0.037
C59 0.051 0.041 0.048 0.025 0.037 0.026
C60 0.016 0.018 0.019 0.007 0.008 0.007
C61 0.024 0.026 0.025 -0.003 0.006 0.008
C62 0.026 0.025 0.033 0.015 0.019 0.009
C63 0.018 0.022 0.040 0.015 0.014 0.009
C64 0.041 0.031 0.053 0.022 0.026 0.025
C65 0.049 0.042 0.075 0.034 0.038 0.030
C66 0.033 0.047 0.067 0.036 0.019 0.017
C67 0.037 0.048 0.050 0.022 -0.001 0.011
C68 0.039 0.031 0.033 0.013 0.004 0.014
C69 0.057 0.044 0.074 0.035 0.041 0.024
C70 0.065 0.041 0.075 0.028 0.027 0.029
C71 0.057 0.046 0.089 0.027 0.045 0.020
C72 0.084 0.091 0.070 0.043 0.051 0.021
C73 0.083 0.081 0.047 0.022 0.015 0.010
C74 0.045 0.049 0.066 0.018 0.022 0.012
C75 0.077 0.107 0.119 0.024 0.055 0.042
C76 0.079 0.093 0.129 0.034 0.040 0.047
C77 0.086 0.090 0.064 0.023 0.023 0.047

loop_
_atom_type_symbol
_atom_type_description
_atom_type_scat_dispersion_real
_atom_type_scat_dispersion_imag
_atom_type_scat_source
C C 0.0033 0.0016 'International Tables Vol C Tables 4.2.6.8 and 6.1.1.4'
H H 0.0000 0.0000 'International Tables Vol C Tables 4.2.6.8 and 6.1.1.4'
N N 0.0061 0.0033 'International Tables Vol C Tables 4.2.6.8 and 6.1.1.4'
O O 0.0106 0.0060 'International Tables Vol C Tables 4.2.6.8 and 6.1.1.4'
Al Al 0.0645 0.0514 'International Tables Vol C Tables 4.2.6.8 and 6.1.1.4'

loop_
_geom_angle_atom_site_label_1
_geom_angle_atom_site_label_2
_geom_angle_atom_site_label_3
_geom_angle
_geom_angle_site_symmetry_1
_geom_angle_site_symmetry_3
O1 Al1 C2 105.12(15) . .
O1 Al1 C1 116.21(17) . .
C2 Al1 C1 117.19(19) . .
O1 Al1 N1 93.55(11) . .
C2 Al1 N1 118.22(16) . .
C1 Al1 N1 104.57(16) . .
O2 Al2 C3 111.64(16) . .
O2 Al2 C4 110.38(15) . .
C3 Al2 C4 120.44(18) . .
O2 Al2 N2 92.93(12) . .
C3 Al2 N2 109.51(15) . .
C4 Al2 N2 108.40(16) . .
C11 N1 C12 114.3(3) . .
C11 N1 Al1 119.4(2) . .
C12 N1 Al1 123.7(2) . .
C24 N2 C23 120.1(3) . .
C24 N2 Al2 120.0(2) . .
C23 N2 Al2 119.8(2) . .
C5 O1 Al1 132.7(2) . .
C30 O2 Al2 125.3(2) . .
Al1 C1 H1A 109.5 . .
Al1 C1 H1B 109.5 . .
H1A C1 H1B 109.5 . .
Al1 C1 H1C 109.5 . .
H1A C1 H1C 109.5 . .
H1B C1 H1C 109.5 . .
Al1 C2 H2A 109.5 . .
Al1 C2 H2B 109.5 . .
H2A C2 H2B 109.5 . .
Al1 C2 H2C 109.5 . .
H2A C2 H2C 109.5 . .
H2B C2 H2C 109.5 . .
Al2 C3 H3A 109.5 . .
Al2 C3 H3B 109.5 . .
H3A C3 H3B 109.5 . .
Al2 C3 H3C 109.5 . .
H3A C3 H3C 109.5 . .
H3B C3 H3C 109.5 . .
Al2 C4 H4A 109.5 . .
Al2 C4 H4B 109.5 . .
H4A C4 H4B 109.5 . .
Al2 C4 H4C 109.5 . .
H4A C4 H4C 109.5 . .
H4B C4 H4C 109.5 . .
O1 C5 C10 120.9(3) . .
O1 C5 C6 120.2(3) . .
C10 C5 C6 118.9(3) . .
C7 C6 C5 118.2(3) . .
C7 C6 C51 123.2(3) . .
C5 C6 C51 118.6(3) . .
C6 C7 C8 123.6(3) . .
C6 C7 H7 118.2 . .
C8 C7 H7 118.2 . .
C9 C8 C7 118.1(3) . .
C9 C8 C60 122.3(3) . .
C7 C8 C60 119.5(3) . .
C8 C9 C10 120.9(3) . .
C8 C9 H9 119.6 . .
C10 C9 H9 119.5 . .
C5 C10 C9 120.3(3) . .
C5 C10 C11 122.3(3) . .
C9 C10 C11 117.5(3) . .
N1 C11 C10 128.3(3) . .
N1 C11 H11 115.8 . .
C10 C11 H11 115.8 . .
C17 C12 C13 121.1(4) . .
C17 C12 N1 121.7(3) . .
C13 C12 N1 117.1(4) . .
C14 C13 C12 119.6(4) . .
C14 C13 H13 120.2 . .
C12 C13 H13 120.2 . .
C13 C14 C15 119.8(4) . .
C13 C14 H14 120.1 . .
C15 C14 H14 120.1 . .
C14 C15 C16 121.2(4) . .
C14 C15 H15 119.4 . .
C16 C15 H15 119.4 . .
C17 C16 C15 119.3(4) . .
C17 C16 C50 121.7(3) . .
C15 C16 C50 118.9(3) . .
C16 C17 C12 118.9(3) . .
C16 C17 C18 120.8(3) . .
C12 C17 C18 120.3(3) . .
C23 C18 C19 117.9(3) . .
C23 C18 C17 122.5(3) . .
C19 C18 C17 119.5(3) . .
C20 C19 C18 119.1(3) . .
C20 C19 C49 118.8(3) . .
C18 C19 C49 122.1(3) . .
C21 C20 C19 121.7(3) . .
C21 C20 H20 119.1 . .
C19 C20 H20 119.1 . .
C20 C21 C22 120.0(4) . .
C20 C21 H21 120.0 . .
C22 C21 H21 120.0 . .
C21 C22 C23 119.2(4) . .
C21 C22 H22 120.4 . .
C23 C22 H22 120.4 . .
C18 C23 C22 122.0(3) . .
C18 C23 N2 123.2(3) . .
C22 C23 N2 114.6(3) . .
N2 C24 C25 124.3(3) . .
N2 C24 H24 117.9 . .
C25 C24 H24 117.9 . .
C26 C25 C30 121.0(3) . .
C26 C25 C24 115.1(3) . .
C30 C25 C24 123.8(3) . .
C27 C26 C25 121.1(3) . .
C27 C26 H26 119.5 . .
C25 C26 H26 119.5 . .
C26 C27 C28 116.9(3) . .
C26 C27 C40 119.5(3) . .
C28 C27 C40 123.6(3) . .
C29 C28 C27 124.9(3) . .
C29 C28 H28 117.5 . .
C27 C28 H28 117.5 . .
C28 C29 C30 117.6(3) . .
C28 C29 C31 121.6(3) . .
C30 C29 C31 120.8(3) . .
O2 C30 C25 120.1(3) . .
O2 C30 C29 121.4(3) . .
C25 C30 C29 118.5(3) . .
C34 C31 C29 111.1(3) . .
C34 C31 C33 110.8(3) . .
C29 C31 C33 108.9(3) . .
C34 C31 C32 108.6(3) . .
C29 C31 C32 110.4(3) . .
C33 C31 C32 106.9(3) . .
C31 C32 H32A 109.5 . .
C31 C32 H32B 109.5 . .
H32A C32 H32B 109.5 . .
C31 C32 H32C 109.5 . .
H32A C32 H32C 109.5 . .
H32B C32 H32C 109.5 . .
C31 C33 H33A 109.5 . .
C31 C33 H33B 109.5 . .
H33A C33 H33B 109.5 . .
C31 C33 H33C 109.5 . .
H33A C33 H33C 109.5 . .
H33B C33 H33C 109.5 . .
C39 C34 C35 117.2(4) . .
C39 C34 C31 121.9(3) . .
C35 C34 C31 120.8(3) . .
C34 C35 C36 121.3(4) . .
C34 C35 H35 119.4 . .
C36 C35 H35 119.4 . .
C37 C36 C35 120.1(5) . .
C37 C36 H36 119.9 . .
C35 C36 H36 119.9 . .
C36 C37 C38 120.6(4) . .
C36 C37 H37 119.7 . .
C38 C37 H37 119.7 . .
C37 C38 C39 119.0(5) . .
C37 C38 H38 120.5 . .
C39 C38 H38 120.5 . .
C34 C39 C38 121.8(4) . .
C34 C39 H39 119.1 . .
C38 C39 H39 119.1 . .
C41 C40 C43 111.3(3) . .
C41 C40 C42 106.9(3) . .
C43 C40 C42 109.9(3) . .
C41 C40 C27 108.3(3) . .
C43 C40 C27 110.9(3) . .
C42 C40 C27 109.5(3) . .
C40 C41 H41A 109.5 . .
C40 C41 H41B 109.5 . .
H41A C41 H41B 109.5 . .
C40 C41 H41C 109.5 . .
H41A C41 H41C 109.5 . .
H41B C41 H41C 109.5 . .
C40 C42 H42A 109.5 . .
C40 C42 H42B 109.5 . .
H42A C42 H42B 109.5 . .
C40 C42 H42C 109.5 . .
H42A C42 H42C 109.5 . .
H42B C42 H42C 109.5 . .
C44 C43 C48 117.8(4) . .
C44 C43 C40 120.5(3) . .
C48 C43 C40 121.6(3) . .
C43 C44 C45 119.8(5) . .
C43 C44 H44 120.1 . .
C45 C44 H44 120.1 . .
C46 C45 C44 120.2(5) . .
C46 C45 H45 119.9 . .
C44 C45 H45 119.9 . .
C47 C46 C45 120.3(5) . .
C47 C46 H46 119.9 . .
C45 C46 H46 119.9 . .
C46 C47 C48 120.5(5) . .
C46 C47 H47 119.7 . .
C48 C47 H47 119.7 . .
C47 C48 C43 121.4(4) . .
C47 C48 H48 119.3 . .
C43 C48 H48 119.3 . .
C19 C49 H49A 109.5 . .
C19 C49 H49B 109.5 . .
H49A C49 H49B 109.5 . .
C19 C49 H49C 109.5 . .
H49A C49 H49C 109.5 . .
H49B C49 H49C 109.5 . .
C16 C50 H50A 109.5 . .
C16 C50 H50B 109.5 . .
H50A C50 H50B 109.5 . .
C16 C50 H50C 109.5 . .
H50A C50 H50C 109.5 . .
H50B C50 H50C 109.5 . .
C53 C51 C6 109.5(3) . .
C53 C51 C54 112.4(3) . .
C6 C51 C54 109.1(3) . .
C53 C51 C52 107.6(3) . .
C6 C51 C52 111.2(3) . .
C54 C51 C52 107.0(3) . .
C51 C52 H52A 109.5 . .
C51 C52 H52B 109.5 . .
H52A C52 H52B 109.5 . .
C51 C52 H52C 109.5 . .
H52A C52 H52C 109.5 . .
H52B C52 H52C 109.5 . .
C51 C53 H53A 109.5 . .
C51 C53 H53B 109.5 . .
H53A C53 H53B 109.5 . .
C51 C53 H53C 109.5 . .
H53A C53 H53C 109.5 . .
H53B C53 H53C 109.5 . .
C55 C54 C59 118.1(4) . .
C55 C54 C51 119.7(3) . .
C59 C54 C51 122.2(4) . .
C54 C55 C56 121.5(4) . .
C54 C55 H55 119.2 . .
C56 C55 H55 119.2 . .
C57 C56 C55 119.5(5) . .
C57 C56 H56 120.3 . .
C55 C56 H56 120.3 . .
C58 C57 C56 119.7(4) . .
C58 C57 H57 120.1 . .
C56 C57 H57 120.1 . .
C57 C58 C59 120.9(5) . .
C57 C58 H58 119.6 . .
C59 C58 H58 119.6 . .
C58 C59 C54 120.3(4) . .
C58 C59 H59 119.9 . .
C54 C59 H59 119.9 . .
C63 C60 C61 112.1(3) . .
C63 C60 C8 110.9(3) . .
C61 C60 C8 107.4(3) . .
C63 C60 C62 107.7(3) . .
C61 C60 C62 107.6(3) . .
C8 C60 C62 111.1(3) . .
C60 C61 H61A 109.5 . .
C60 C61 H61B 109.5 . .
H61A C61 H61B 109.5 . .
C60 C61 H61C 109.5 . .
H61A C61 H61C 109.5 . .
H61B C61 H61C 109.5 . .
C60 C62 H62A 109.5 . .
C60 C62 H62B 109.5 . .
H62A C62 H62B 109.5 . .
C60 C62 H62C 109.5 . .
H62A C62 H62C 109.5 . .
H62B C62 H62C 109.5 . .
C68 C63 C64 117.0(4) . .
C68 C63 C60 120.8(3) . .
C64 C63 C60 122.1(3) . .
C65 C64 C63 120.5(4) . .
C65 C64 H64 119.8 . .
C63 C64 H64 119.8 . .
C66 C65 C64 122.1(4) . .
C66 C65 H65 119.0 . .
C64 C65 H65 119.0 . .
C65 C66 C67 119.3(4) . .
C65 C66 H66 120.4 . .
C67 C66 H66 120.4 . .
C66 C67 C68 119.2(4) . .
C66 C67 H67 120.4 . .
C68 C67 H67 120.4 . .
C63 C68 C67 121.9(4) . .
C63 C68 H68 119.0 . .
C67 C68 H68 119.0 . .
C74 C69 C70 118.9(5) . .
C74 C69 H69 120.6 . .
C70 C69 H69 120.6 . .
C71 C70 C69 120.3(6) . .
C71 C70 H70 119.8 . .
C69 C70 H70 119.8 . .
C70 C71 C72 120.9(5) . .
C70 C71 H71 119.5 . .
C72 C71 H71 119.5 . .
C71 C72 C73 120.2(5) . .
C71 C72 H72 119.9 . .
C73 C72 H72 119.9 . .
C74 C73 C72 119.6(6) . .
C74 C73 H73 120.2 . .
C72 C73 H73 120.2 . .
C73 C74 C69 120.1(5) . .
C73 C74 H74 120.0 . .
C69 C74 H74 120.0 . .
C76 C75 C77 118.8(7) . 2_656
C76 C75 H75 120.6 . .
C77 C75 H75 120.6 2_656 .
C77 C76 C75 119.9(7) . .
C77 C76 H76 120.1 . .
C75 C76 H76 120.1 . .
C76 C77 C75 120.2(7) . 2_656
C76 C77 H77 119.9 . .
C75 C77 H77 119.9 2_656 .

loop_
_geom_bond_atom_site_label_1
_geom_bond_atom_site_label_2
_geom_bond_distance
_geom_bond_site_symmetry_2
Al1 O1 1.759(2) .
Al1 C2 1.939(4) .
Al1 C1 1.944(4) .
Al1 N1 1.996(3) .
Al2 O2 1.772(3) .
Al2 C3 1.952(4) .
Al2 C4 1.956(4) .
Al2 N2 1.968(3) .
N1 C11 1.293(4) .
N1 C12 1.447(5) .
N2 C24 1.301(4) .
N2 C23 1.450(4) .
O1 C5 1.310(4) .
O2 C30 1.312(4) .
C1 H1A 0.9800 .
C1 H1B 0.9800 .
C1 H1C 0.9800 .
C2 H2A 0.9800 .
C2 H2B 0.9800 .
C2 H2C 0.9800 .
C3 H3A 0.9800 .
C3 H3B 0.9800 .
C3 H3C 0.9800 .
C4 H4A 0.9800 .
C4 H4B 0.9800 .
C4 H4C 0.9800 .
C5 C10 1.407(4) .
C5 C6 1.428(4) .
C6 C7 1.372(5) .
C6 C51 1.530(5) .
C7 C8 1.412(5) .
C7 H7 0.9500 .
C8 C9 1.362(5) .
C8 C60 1.535(4) .
C9 C10 1.421(4) .
C9 H9 0.9500 .
C10 C11 1.424(5) .
C11 H11 0.9500 .
C12 C17 1.391(5) .
C12 C13 1.395(5) .
C13 C14 1.366(5) .
C13 H13 0.9500 .
C14 C15 1.379(6) .
C14 H14 0.9500 .
C15 C16 1.397(5) .
C15 H15 0.9500 .
C16 C17 1.385(5) .
C16 C50 1.522(6) .
C17 C18 1.509(5) .
C18 C23 1.388(5) .
C18 C19 1.413(4) .
C19 C20 1.399(5) .
C19 C49 1.505(5) .
C20 C21 1.361(5) .
C20 H20 0.9500 .
C21 C22 1.386(5) .
C21 H21 0.9500 .
C22 C23 1.390(6) .
C22 H22 0.9500 .
C24 C25 1.434(4) .
C24 H24 0.9500 .
C25 C26 1.406(5) .
C25 C30 1.413(5) .
C26 C27 1.380(4) .
C26 H26 0.9500 .
C27 C28 1.398(5) .
C27 C40 1.538(5) .
C28 C29 1.387(5) .
C28 H28 0.9500 .
C29 C30 1.422(4) .
C29 C31 1.538(5) .
C31 C34 1.530(5) .
C31 C33 1.541(5) .
C31 C32 1.553(5) .
C32 H32A 0.9800 .
C32 H32B 0.9800 .
C32 H32C 0.9800 .
C33 H33A 0.9800 .
C33 H33B 0.9800 .
C33 H33C 0.9800 .
C34 C39 1.384(5) .
C34 C35 1.386(5) .
C35 C36 1.387(6) .
C35 H35 0.9500 .
C36 C37 1.352(7) .
C36 H36 0.9500 .
C37 C38 1.376(7) .
C37 H37 0.9500 .
C38 C39 1.391(6) .
C38 H38 0.9500 .
C39 H39 0.9500 .
C40 C41 1.524(5) .
C40 C43 1.531(5) .
C40 C42 1.536(5) .
C41 H41A 0.9800 .
C41 H41B 0.9800 .
C41 H41C 0.9800 .
C42 H42A 0.9800 .
C42 H42B 0.9800 .
C42 H42C 0.9800 .
C43 C44 1.387(5) .
C43 C48 1.389(5) .
C44 C45 1.400(6) .
C44 H44 0.9500 .
C45 C46 1.374(8) .
C45 H45 0.9500 .
C46 C47 1.340(7) .
C46 H46 0.9500 .
C47 C48 1.376(6) .
C47 H47 0.9500 .
C48 H48 0.9500 .
C49 H49A 0.9800 .
C49 H49B 0.9800 .
C49 H49C 0.9800 .
C50 H50A 0.9800 .
C50 H50B 0.9800 .
C50 H50C 0.9800 .
C51 C53 1.529(5) .
C51 C54 1.531(5) .
C51 C52 1.545(5) .
C52 H52A 0.9800 .
C52 H52B 0.9800 .
C52 H52C 0.9800 .
C53 H53A 0.9800 .
C53 H53B 0.9800 .
C53 H53C 0.9800 .
C54 C55 1.373(6) .
C54 C59 1.395(5) .
C55 C56 1.390(6) .
C55 H55 0.9500 .
C56 C57 1.381(7) .
C56 H56 0.9500 .
C57 C58 1.362(7) .
C57 H57 0.9500 .
C58 C59 1.385(6) .
C58 H58 0.9500 .
C59 H59 0.9500 .
C60 C63 1.521(5) .
C60 C61 1.525(5) .
C60 C62 1.544(4) .
C61 H61A 0.9800 .
C61 H61B 0.9800 .
C61 H61C 0.9800 .
C62 H62A 0.9800 .
C62 H62B 0.9800 .
C62 H62C 0.9800 .
C63 C68 1.371(5) .
C63 C64 1.400(5) .
C64 C65 1.382(6) .
C64 H64 0.9500 .
C65 C66 1.343(7) .
C65 H65 0.9500 .
C66 C67 1.380(6) .
C66 H66 0.9500 .
C67 C68 1.407(6) .
C67 H67 0.9500 .
C68 H68 0.9500 .
C69 C74 1.373(6) .
C69 C70 1.381(7) .
C69 H69 0.9500 .
C70 C71 1.329(7) .
C70 H70 0.9500 .
C71 C72 1.348(8) .
C71 H71 0.9500 .
C72 C73 1.368(8) .
C72 H72 0.9500 .
C73 C74 1.356(8) .
C73 H73 0.9500 .
C74 H74 0.9500 .
C75 C76 1.358(9) .
C75 C77 1.361(9) 2_656
C75 H75 0.9500 .
C76 C77 1.357(9) .
C76 H76 0.9500 .
C77 C75 1.361(9) 2_656
C77 H77 0.9500 .

loop_
_geom_torsion_atom_site_label_1
_geom_torsion_atom_site_label_2
_geom_torsion_atom_site_label_3
_geom_torsion_atom_site_label_4
_geom_torsion
_geom_torsion_site_symmetry_1
_geom_torsion_site_symmetry_4
O1 Al1 N1 C11 16.7(3) . .
C2 Al1 N1 C11 126.0(3) . .
C1 Al1 N1 C11 -101.5(3) . .
O1 Al1 N1 C12 177.7(3) . .
C2 Al1 N1 C12 -73.0(3) . .
C1 Al1 N1 C12 59.5(3) . .
O2 Al2 N2 C24 -28.5(3) . .
C3 Al2 N2 C24 -142.7(3) . .
C4 Al2 N2 C24 84.1(3) . .
O2 Al2 N2 C23 155.2(3) . .
C3 Al2 N2 C23 41.0(3) . .
C4 Al2 N2 C23 -92.2(3) . .
C2 Al1 O1 C5 -137.2(3) . .
C1 Al1 O1 C5 91.5(3) . .
N1 Al1 O1 C5 -16.7(3) . .
C3 Al2 O2 C30 153.9(3) . .
C4 Al2 O2 C30 -69.3(3) . .
N2 Al2 O2 C30 41.5(3) . .
Al1 O1 C5 C10 11.3(5) . .
Al1 O1 C5 C6 -168.1(2) . .
O1 C5 C6 C7 -179.0(3) . .
C10 C5 C6 C7 1.6(5) . .
O1 C5 C6 C51 0.9(5) . .
C10 C5 C6 C51 -178.4(3) . .
C5 C6 C7 C8 -1.1(5) . .
C51 C6 C7 C8 179.0(3) . .
C6 C7 C8 C9 -0.2(5) . .
C6 C7 C8 C60 176.8(3) . .
C7 C8 C9 C10 0.8(5) . .
C60 C8 C9 C10 -176.0(3) . .
O1 C5 C10 C9 179.6(3) . .
C6 C5 C10 C9 -1.0(5) . .
O1 C5 C10 C11 -1.0(5) . .
C6 C5 C10 C11 178.4(3) . .
C8 C9 C10 C5 -0.2(5) . .
C8 C9 C10 C11 -179.7(3) . .
C12 N1 C11 C10 -177.0(3) . .
Al1 N1 C11 C10 -14.3(5) . .
C5 C10 C11 N1 4.6(5) . .
C9 C10 C11 N1 -176.0(3) . .
C11 N1 C12 C17 -116.5(4) . .
Al1 N1 C12 C17 81.6(4) . .
C11 N1 C12 C13 61.1(4) . .
Al1 N1 C12 C13 -100.7(4) . .
C17 C12 C13 C14 0.7(6) . .
N1 C12 C13 C14 -176.9(3) . .
C12 C13 C14 C15 1.6(6) . .
C13 C14 C15 C16 -2.8(6) . .
C14 C15 C16 C17 1.5(6) . .
C14 C15 C16 C50 178.5(4) . .
C15 C16 C17 C12 0.8(5) . .
C50 C16 C17 C12 -176.0(4) . .
C15 C16 C17 C18 179.3(3) . .
C50 C16 C17 C18 2.5(5) . .
C13 C12 C17 C16 -2.0(5) . .
N1 C12 C17 C16 175.6(3) . .
C13 C12 C17 C18 179.5(3) . .
N1 C12 C17 C18 -2.9(5) . .
C16 C17 C18 C23 68.8(5) . .
C12 C17 C18 C23 -112.8(4) . .
C16 C17 C18 C19 -108.5(4) . .
C12 C17 C18 C19 70.0(4) . .
C23 C18 C19 C20 4.1(5) . .
C17 C18 C19 C20 -178.5(3) . .
C23 C18 C19 C49 -172.7(4) . .
C17 C18 C19 C49 4.6(5) . .
C18 C19 C20 C21 -2.9(6) . .
C49 C19 C20 C21 174.0(4) . .
C19 C20 C21 C22 0.2(6) . .
C20 C21 C22 C23 1.3(6) . .
C19 C18 C23 C22 -2.8(6) . .
C17 C18 C23 C22 180.0(4) . .
C19 C18 C23 N2 172.7(3) . .
C17 C18 C23 N2 -4.5(6) . .
C21 C22 C23 C18 0.0(7) . .
C21 C22 C23 N2 -175.8(4) . .
C24 N2 C23 C18 48.3(5) . .
Al2 N2 C23 C18 -135.4(3) . .
C24 N2 C23 C22 -135.9(4) . .
Al2 N2 C23 C22 40.3(5) . .
C23 N2 C24 C25 -175.2(3) . .
Al2 N2 C24 C25 8.5(4) . .
N2 C24 C25 C26 -170.2(3) . .
N2 C24 C25 C30 11.6(5) . .
C30 C25 C26 C27 -1.7(5) . .
C24 C25 C26 C27 -179.9(3) . .
C25 C26 C27 C28 1.7(4) . .
C25 C26 C27 C40 -176.1(3) . .
C26 C27 C28 C29 -0.2(5) . .
C40 C27 C28 C29 177.5(3) . .
C27 C28 C29 C30 -1.3(5) . .
C27 C28 C29 C31 179.4(3) . .
Al2 O2 C30 C25 -32.5(4) . .
Al2 O2 C30 C29 148.5(3) . .
C26 C25 C30 O2 -178.9(3) . .
C24 C25 C30 O2 -0.9(5) . .
C26 C25 C30 C29 0.1(5) . .
C24 C25 C30 C29 178.2(3) . .
C28 C29 C30 O2 -179.7(3) . .
C31 C29 C30 O2 -0.3(5) . .
C28 C29 C30 C25 1.3(4) . .
C31 C29 C30 C25 -179.3(3) . .
C28 C29 C31 C34 -3.1(4) . .
C30 C29 C31 C34 177.5(3) . .
C28 C29 C31 C33 119.2(3) . .
C30 C29 C31 C33 -60.1(4) . .
C28 C29 C31 C32 -123.8(3) . .
C30 C29 C31 C32 56.9(4) . .
C29 C31 C34 C39 103.4(4) . .
C33 C31 C34 C39 -17.8(5) . .
C32 C31 C34 C39 -135.0(4) . .
C29 C31 C34 C35 -74.5(4) . .
C33 C31 C34 C35 164.3(4) . .
C32 C31 C34 C35 47.1(5) . .
C39 C34 C35 C36 1.7(6) . .
C31 C34 C35 C36 179.7(4) . .
C34 C35 C36 C37 -2.2(7) . .
C35 C36 C37 C38 1.9(8) . .
C36 C37 C38 C39 -1.1(7) . .
C35 C34 C39 C38 -0.9(6) . .
C31 C34 C39 C38 -178.9(4) . .
C37 C38 C39 C34 0.7(7) . .
C26 C27 C40 C41 62.0(4) . .
C28 C27 C40 C41 -115.7(4) . .
C26 C27 C40 C43 -175.6(3) . .
C28 C27 C40 C43 6.7(4) . .
C26 C27 C40 C42 -54.2(4) . .
C28 C27 C40 C42 128.0(4) . .
C41 C40 C43 C44 -161.0(4) . .
C42 C40 C43 C44 -42.8(5) . .
C27 C40 C43 C44 78.4(4) . .
C41 C40 C43 C48 19.7(5) . .
C42 C40 C43 C48 137.9(4) . .
C27 C40 C43 C48 -100.9(4) . .
C48 C43 C44 C45 0.3(6) . .
C40 C43 C44 C45 -179.0(4) . .
C43 C44 C45 C46 0.8(7) . .
C44 C45 C46 C47 0.1(8) . .
C45 C46 C47 C48 -2.1(8) . .
C46 C47 C48 C43 3.2(7) . .
C44 C43 C48 C47 -2.3(6) . .
C40 C43 C48 C47 177.0(4) . .
C7 C6 C51 C53 110.5(4) . .
C5 C6 C51 C53 -69.5(4) . .
C7 C6 C51 C54 -126.2(4) . .
C5 C6 C51 C54 53.9(4) . .
C7 C6 C51 C52 -8.3(5) . .
C5 C6 C51 C52 171.7(3) . .
C53 C51 C54 C55 170.8(4) . .
C6 C51 C54 C55 49.2(5) . .
C52 C51 C54 C55 -71.2(4) . .
C53 C51 C54 C59 -9.4(5) . .
C6 C51 C54 C59 -131.0(4) . .
C52 C51 C54 C59 108.6(4) . .
C59 C54 C55 C56 -0.2(6) . .
C51 C54 C55 C56 179.5(4) . .
C54 C55 C56 C57 -0.2(7) . .
C55 C56 C57 C58 0.0(7) . .
C56 C57 C58 C59 0.6(8) . .
C57 C58 C59 C54 -1.0(7) . .
C55 C54 C59 C58 0.8(6) . .
C51 C54 C59 C58 -178.9(4) . .
C9 C8 C60 C63 -138.4(3) . .
C7 C8 C60 C63 44.8(4) . .
C9 C8 C60 C61 98.8(4) . .
C7 C8 C60 C61 -78.0(4) . .
C9 C8 C60 C62 -18.6(4) . .
C7 C8 C60 C62 164.6(3) . .
C61 C60 C63 C68 168.6(3) . .
C8 C60 C63 C68 48.5(4) . .
C62 C60 C63 C68 -73.2(4) . .
C61 C60 C63 C64 -15.4(4) . .
C8 C60 C63 C64 -135.4(3) . .
C62 C60 C63 C64 102.8(4) . .
C68 C63 C64 C65 -0.4(6) . .
C60 C63 C64 C65 -176.6(4) . .
C63 C64 C65 C66 0.8(6) . .
C64 C65 C66 C67 -1.5(7) . .
C65 C66 C67 C68 1.9(7) . .
C64 C63 C68 C67 0.9(6) . .
C60 C63 C68 C67 177.1(4) . .
C66 C67 C68 C63 -1.6(7) . .
C74 C69 C70 C71 -0.1(7) . .
C69 C70 C71 C72 -0.3(8) . .
C70 C71 C72 C73 1.4(9) . .
C71 C72 C73 C74 -2.1(10) . .
C72 C73 C74 C69 1.7(9) . .
C70 C69 C74 C73 -0.6(8) . .
C77 C75 C76 C77 12.1(13) 2_656 .
C75 C76 C77 C75 -12.3(13) . 2_656
